data_7111976
loop_
_publ_author_name
'Xi Chen'
'Shu-Qi Wu'
'Ai-Li Cui'
'Hui-Zhong Kou'

_publ_section_title
;
 A cyano-bridged single-chain magnet featuring alternate high- and
 low-spin manganese(III) porphyrins
;
_journal_name_full Chem.Commun.
_journal_page_first 2120
_journal_paper_doi 10.1039/c3cc48117d
_journal_volume 50
_journal_year 2014
_chemical_formula_sum 'C45 H28 Mn N5'
_chemical_formula_weight 693.66
_chemical_name_systematic
;
 ?
;
_space_group_crystal_system tetragonal
_space_group_IT_number 88
_space_group_name_Hall '-I 4ad'
_space_group_name_H-M_alt 'I 41/a'
_symmetry_space_group_name_Hall '-I 4ad'
_symmetry_space_group_name_H-M 'I 41/a :2'
_atom_sites_solution_hydrogens geom
_audit_creation_method SHELXL-2013
_cell_angle_alpha 90
_cell_angle_beta 90
_cell_angle_gamma 90
_cell_formula_units_Z 4
_cell_length_a 25.762(4)
_cell_length_b 25.762(4)
_cell_length_c 5.3833(11)
_cell_measurement_temperature 293(2)
_cell_measurement_theta_max 27.47
_cell_measurement_theta_min 3.06
_cell_volume 3572.8(11)
_computing_cell_refinement 'crystalstructure 3.6.0 (Rigaku, 2004)'
_computing_data_collection 'crystalstructure 3.6.0 (Rigaku, 2004)'
_computing_data_reduction 'SHELXL-97 (Sheldrick, 1997)'
_computing_molecular_graphics 'XP (Sheldrick, 1998)'
_computing_publication_material 'XP (Sheldrick, 1998)'
_computing_structure_refinement 'SHELXL-2013 (Sheldrick, 2013)'
_computing_structure_solution 'SHELXS-97 (Sheldrick, 1990)'
_diffrn_ambient_temperature 293(2)
_diffrn_detector_area_resol_mean 0.77
_diffrn_measured_fraction_theta_full 0.998
_diffrn_measured_fraction_theta_max 1.000
_diffrn_measurement_device_type 'Rigaku R-AXIS RAPID IP'
_diffrn_measurement_method '\w scans'
_diffrn_radiation_type MoK\a
_diffrn_radiation_wavelength 0.71073
_diffrn_reflns_av_R_equivalents 0.0807
_diffrn_reflns_av_unetI/netI 0.0375
_diffrn_reflns_Laue_measured_fraction_full 0.998
_diffrn_reflns_Laue_measured_fraction_max 1.000
_diffrn_reflns_limit_h_max 30
_diffrn_reflns_limit_h_min -33
_diffrn_reflns_limit_k_max 33
_diffrn_reflns_limit_k_min -33
_diffrn_reflns_limit_l_max 6
_diffrn_reflns_limit_l_min -6
_diffrn_reflns_number 15906
_diffrn_reflns_point_group_measured_fraction_full 0.998
_diffrn_reflns_point_group_measured_fraction_max 1.000
_diffrn_reflns_theta_full 25.242
_diffrn_reflns_theta_max 27.460
_diffrn_reflns_theta_min 3.163
_diffrn_source 'fine-focus sealed tube'
_exptl_absorpt_coefficient_mu 0.409
_exptl_absorpt_correction_T_max 1.000
_exptl_absorpt_correction_T_min 0.952
_exptl_absorpt_correction_type empirical
_exptl_crystal_colour black
_exptl_crystal_density_diffrn 1.290
_exptl_crystal_description block
_exptl_crystal_F_000 1432
_exptl_crystal_size_max 0.2
_exptl_crystal_size_mid 0.1
_exptl_crystal_size_min 0.1
_refine_diff_density_max 0.266
_refine_diff_density_min -0.537
_refine_diff_density_rms 0.051
_refine_ls_extinction_method none
_refine_ls_goodness_of_fit_ref 1.074
_refine_ls_hydrogen_treatment constr
_refine_ls_matrix_type full
_refine_ls_number_parameters 116
_refine_ls_number_reflns 2034
_refine_ls_number_restraints 0
_refine_ls_restrained_S_all 1.074
_refine_ls_R_factor_all 0.0634
_refine_ls_R_factor_gt 0.0451
_refine_ls_shift/su_max 0.000
_refine_ls_shift/su_mean 0.000
_refine_ls_structure_factor_coef Fsqd
_refine_ls_weighting_details
;
 w=1/[\s^2^(Fo^2^)+(0.0352P)^2^+4.9271P]
 where P=(Fo^2^+2Fc^2^)/3
;
_refine_ls_weighting_scheme calc
_refine_ls_wR_factor_gt 0.0958
_refine_ls_wR_factor_ref 0.1082
_reflns_Friedel_coverage 0.000
_reflns_number_gt 1580
_reflns_number_total 2034
_reflns_threshold_expression 'I > 2\s(I)'
_cod_data_source_file c3cc48117d.txt
_cod_data_source_block I41A
_cod_original_cell_volume 3572.8(12)
_cod_database_code 7111976
_shelx_space_group_comment
;
The symmetry employed for this shelxl refinement is uniquely defined
by the following loop, which should always be used as a source of
symmetry information in preference to the above space-group names.
They are only intended as comments.
;
_shelxl_version_number 2013-2

loop_
_space_group_symop_operation_xyz
'x, y, z'
'-x+1/2, -y, z+1/2'
'-y+3/4, x+1/4, z+1/4'
'y+3/4, -x+3/4, z+3/4'
'x+1/2, y+1/2, z+1/2'
'-x+1, -y+1/2, z+1'
'-y+5/4, x+3/4, z+3/4'
'y+5/4, -x+5/4, z+5/4'
'-x, -y, -z'
'x-1/2, y, -z-1/2'
'y-3/4, -x-1/4, -z-1/4'
'-y-3/4, x-3/4, -z-3/4'
'-x+1/2, -y+1/2, -z+1/2'
'x, y+1/2, -z'
'y-1/4, -x+1/4, -z+1/4'
'-y-1/4, x-1/4, -z-1/4'

loop_
_atom_site_label
_atom_site_type_symbol
_atom_site_fract_x
_atom_site_fract_y
_atom_site_fract_z
_atom_site_U_iso_or_equiv
_atom_site_adp_type
_atom_site_occupancy
_atom_site_site_symmetry_order
_atom_site_calc_flag
_atom_site_refinement_flags_posn
_atom_site_refinement_flags_adp
_atom_site_refinement_flags_occupancy
Mn1 Mn 0.0000 0.2500 0.6250 0.02631(18) Uani 1 4 d S T P
N2 N -0.01861(6) 0.17453(6) 0.6220(3) 0.0300(4) Uani 1 1 d . . .
N1 N 0.0000 0.2500 1.0209(5) 0.0399(6) Uani 0.5 2 d S T P
C1 C 0.0000 0.2500 1.0209(5) 0.0399(6) Uani 0.5 2 d S T P
C2 C -0.06631(8) 0.15381(8) 0.5617(4) 0.0342(5) Uani 1 1 d . . .
C3 C -0.06126(9) 0.09864(9) 0.5314(5) 0.0448(6) Uani 1 1 d . . .
H3A H -0.0874 0.0758 0.4834 0.054 Uiso 1 1 calc R U .
C4 C -0.01170(9) 0.08607(9) 0.5853(5) 0.0463(6) Uani 1 1 d . . .
H4A H 0.0024 0.0528 0.5863 0.056 Uiso 1 1 calc R U .
C5 C 0.01536(8) 0.13351(8) 0.6410(4) 0.0335(5) Uani 1 1 d . . .
C6 C 0.06839(8) 0.13721(8) 0.6929(4) 0.0347(5) Uani 1 1 d . . .
C7 C 0.09718(8) 0.08745(8) 0.7376(5) 0.0387(5) Uani 1 1 d . . .
C8 C 0.13513(9) 0.07087(9) 0.5741(5) 0.0466(6) Uani 1 1 d . . .
H8A H 0.1436 0.0914 0.4377 0.056 Uiso 1 1 calc R U .
C9 C 0.16088(10) 0.02409(9) 0.6102(6) 0.0549(7) Uani 1 1 d . . .
H9A H 0.1862 0.0135 0.4981 0.066 Uiso 1 1 calc R U .
C10 C 0.14913(11) -0.00639(10) 0.8090(6) 0.0605(8) Uani 1 1 d . . .
H10A H 0.1665 -0.0376 0.8335 0.073 Uiso 1 1 calc R U .
C11 C 0.11147(13) 0.00928(10) 0.9732(6) 0.0654(8) Uani 1 1 d . . .
H11A H 0.1032 -0.0116 1.1085 0.078 Uiso 1 1 calc R U .
C12 C 0.08537(11) 0.05627(10) 0.9391(5) 0.0539(7) Uani 1 1 d . . .
H12A H 0.0600 0.0666 1.0519 0.065 Uiso 1 1 calc R U .

loop_
_atom_site_aniso_label
_atom_site_aniso_U_11
_atom_site_aniso_U_22
_atom_site_aniso_U_33
_atom_site_aniso_U_23
_atom_site_aniso_U_13
_atom_site_aniso_U_12
Mn1 0.0276(2) 0.0276(2) 0.0237(3) 0.000 0.000 0.000
N2 0.0283(8) 0.0285(8) 0.0332(9) 0.0003(7) -0.0023(7) 0.0004(7)
N1 0.0409(16) 0.0377(16) 0.0411(14) 0.000 0.000 -0.0004(14)
C1 0.0409(16) 0.0377(16) 0.0411(14) 0.000 0.000 -0.0004(14)
C2 0.0329(11) 0.0301(10) 0.0397(11) -0.0032(9) -0.0024(9) -0.0047(9)
C3 0.0361(12) 0.0327(11) 0.0657(16) -0.0095(11) -0.0033(11) -0.0051(10)
C4 0.0409(12) 0.0283(11) 0.0696(17) -0.0049(11) -0.0012(12) 0.0001(9)
C5 0.0335(10) 0.0273(10) 0.0395(11) -0.0011(9) -0.0020(9) 0.0022(8)
C6 0.0334(11) 0.0310(10) 0.0396(12) 0.0004(9) -0.0001(9) 0.0042(9)
C7 0.0365(12) 0.0299(11) 0.0498(13) -0.0009(10) -0.0073(10) 0.0017(9)
C8 0.0424(13) 0.0385(12) 0.0588(16) -0.0003(11) -0.0020(12) 0.0038(10)
C9 0.0464(14) 0.0394(13) 0.0788(19) -0.0112(14) -0.0059(14) 0.0088(11)
C10 0.0610(17) 0.0341(13) 0.086(2) -0.0032(14) -0.0252(16) 0.0120(12)
C11 0.082(2) 0.0432(15) 0.0710(19) 0.0188(14) -0.0124(17) 0.0041(14)
C12 0.0619(16) 0.0434(14) 0.0564(16) 0.0097(12) 0.0027(13) 0.0059(12)

loop_
_atom_type_symbol
_atom_type_description
_atom_type_scat_dispersion_real
_atom_type_scat_dispersion_imag
_atom_type_scat_source
C C 0.0033 0.0016 'International Tables Vol C Tables 4.2.6.8 and 6.1.1.4'
H H 0.0000 0.0000 'International Tables Vol C Tables 4.2.6.8 and 6.1.1.4'
N N 0.0061 0.0033 'International Tables Vol C Tables 4.2.6.8 and 6.1.1.4'
Mn Mn 0.3368 0.7283 'International Tables Vol C Tables 4.2.6.8 and 6.1.1.4'

loop_
_geom_angle_atom_site_label_1
_geom_angle_atom_site_label_2
_geom_angle_atom_site_label_3
_geom_angle
_geom_angle_site_symmetry_1
_geom_angle_site_symmetry_3
N2 Mn1 N2 179.07(10) . 6_454
N2 Mn1 N2 90.001(1) . 12_667
N2 Mn1 N2 90.004(2) 6_454 12_667
N2 Mn1 N2 90.007(1) . 15_556
N2 Mn1 N2 90.004(1) 6_454 15_556
N2 Mn1 N2 179.07(10) 12_667 15_556
N2 Mn1 N1 90.46(5) . .
N2 Mn1 N1 90.46(5) 6_454 .
N2 Mn1 N1 89.54(5) 12_667 .
N2 Mn1 N1 89.54(5) 15_556 .
N2 Mn1 C1 89.54(5) . 15_556
N2 Mn1 C1 89.54(5) 6_454 15_556
N2 Mn1 C1 90.46(5) 12_667 15_556
N2 Mn1 C1 90.46(5) 15_556 15_556
N1 Mn1 C1 180.0 . 15_556
N2 Mn1 N1 89.54(5) . 15_556
N2 Mn1 N1 89.54(5) 6_454 15_556
N2 Mn1 N1 90.46(5) 12_667 15_556
N2 Mn1 N1 90.46(5) 15_556 15_556
N1 Mn1 N1 180.0 . 15_556
C1 Mn1 N1 0.0 15_556 15_556
C5 N2 C2 106.69(16) . .
C5 N2 Mn1 126.35(13) . .
C2 N2 Mn1 126.25(14) . .
C1 N1 N1 0.000(1) 15_557 15_557
C1 N1 Mn1 180.0 15_557 .
N1 N1 Mn1 180.0 15_557 .
N2 C2 C6 124.79(18) . 15_556
N2 C2 C3 109.22(18) . .
C6 C2 C3 125.68(19) 15_556 .
C4 C3 C2 107.38(19) . .
C4 C3 H3A 126.3 . .
C2 C3 H3A 126.3 . .
C3 C4 C5 107.43(19) . .
C3 C4 H4A 126.3 . .
C5 C4 H4A 126.3 . .
N2 C5 C6 125.75(18) . .
N2 C5 C4 109.19(18) . .
C6 C5 C4 124.98(19) . .
C2 C6 C5 123.81(19) 12_667 .
C2 C6 C7 118.84(19) 12_667 .
C5 C6 C7 117.19(19) . .
C8 C7 C12 118.4(2) . .
C8 C7 C6 120.7(2) . .
C12 C7 C6 120.8(2) . .
C7 C8 C9 121.1(2) . .
C7 C8 H8A 119.5 . .
C9 C8 H8A 119.5 . .
C10 C9 C8 120.3(3) . .
C10 C9 H9A 119.9 . .
C8 C9 H9A 119.9 . .
C9 C10 C11 119.6(2) . .
C9 C10 H10A 120.2 . .
C11 C10 H10A 120.2 . .
C10 C11 C12 120.7(3) . .
C10 C11 H11A 119.7 . .
C12 C11 H11A 119.7 . .
C7 C12 C11 120.0(3) . .
C7 C12 H12A 120.0 . .
C11 C12 H12A 120.0 . .

loop_
_geom_bond_atom_site_label_1
_geom_bond_atom_site_label_2
_geom_bond_distance
_geom_bond_site_symmetry_2
Mn1 N2 2.0026(16) .
Mn1 N2 2.0026(16) 6_454
Mn1 N2 2.0026(16) 12_667
Mn1 N2 2.0026(16) 15_556
Mn1 N1 2.131(3) .
Mn1 C1 2.131(3) 15_556
Mn1 N1 2.131(3) 15_556
N2 C5 1.376(2) .
N2 C2 1.378(3) .
N1 C1 1.121(6) 15_557
N1 N1 1.121(6) 15_557
C2 C6 1.396(3) 15_556
C2 C3 1.437(3) .
C3 C4 1.349(3) .
C3 H3A 0.9300 .
C4 C5 1.439(3) .
C4 H4A 0.9300 .
C5 C6 1.398(3) .
C6 C2 1.395(3) 12_667
C6 C7 1.501(3) .
C7 C8 1.383(3) .
C7 C12 1.384(3) .
C8 C9 1.389(3) .
C8 H8A 0.9300 .
C9 C10 1.362(4) .
C9 H9A 0.9300 .
C10 C11 1.373(4) .
C10 H10A 0.9300 .
C11 C12 1.397(4) .
C11 H11A 0.9300 .
C12 H12A 0.9300 .
